data_2107076
loop_
_publ_author_name
'Mootz, D.'
'Goldmann, J.'

_publ_section_title
;
 Die Kristallstruktur von Diammonium-amidothiophosphat
;
_journal_name_full 'Acta Crystallographica B (24,1968-38,1982)'
_journal_page_first 1256
_journal_page_last 1262
_journal_volume 25
_journal_year 1969
_chemical_formula_sum 'H10 N3 O2 P S'
_chemical_name_systematic '(N H4)2 (P O2 S (N H2))'
_space_group_IT_number 2
_symmetry_space_group_name_Hall '-P 1'
_symmetry_space_group_name_H-M 'P -1'
_cell_angle_alpha 86.54
_cell_angle_beta 73.14
_cell_angle_gamma 90.75
_cell_formula_units_Z 2
_cell_length_a 6.593
_cell_length_b 6.972
_cell_length_c 7.512
_cell_volume 329.686
_citation_journal_id_ASTM ACBCAR
_cod_data_source_file Mootz_ACBCAR_1969_1126.cif
_cod_data_source_block H10N3O2P1S1
_cod_original_cell_volume 329.6858
_cod_original_formula_sum 'H10 N3 O2 P1 S1'
_cod_database_code 2107076

loop_
_symmetry_equiv_pos_as_xyz
x,y,z
-x,-y,-z

loop_
_atom_site_label
_atom_site_type_symbol
_atom_site_fract_x
_atom_site_fract_y
_atom_site_fract_z
_atom_site_occupancy
_atom_site_U_iso_or_equiv
H10 H+1 0.804 0.032 0.214 1 0.0
H6 H+1 0.589 0.326 0.444 1 0.0
O2 O-2 0.2598 -0.0058 0.2575 1 0.0
O1 O-2 0.3469 0.2794 0.4244 1 0.0
P1 P+5 0.3346 0.2019 0.2411 1 0.0
H7 H+1 0.791 -0.141 0.332 1 0.0
H3 H+1 0.748 0.222 0.564 1 0.0
N2 N-3 0.7348 0.3269 0.503 1 0.0
S1 S-2 0.1507 0.3753 0.1271 1 0.0
H4 H+1 0.839 0.33 0.399 1 0.0
H8 H+1 0.887 -0.164 0.148 1 0.0
H2 H+1 0.607 0.32 0.083 1 0.0
H9 H+1 1.006 -0.067 0.227 1 0.0
N1 N-3 0.5877 0.2039 0.1033 1 0.0
H5 H+1 0.707 0.443 0.554 1 0.0
N3 N-3 0.8563 -0.0991 0.2251 1 0.0
H1 H+1 0.626 0.183 -0.026 1 0.0
